data_2007523
loop_
_publ_author_name
'Robinson, Paul D.'
'Hou, Yuqing'
'Meyers, Cal Y.'

_publ_section_title
;
 <i>sp</i>-9-[<i>o</i>-(\b-Chloro-\a,\a-dimethylethyl)phenyl]fluorene:
 an Unanticipated Exclusive Product from the Reaction of
 <i>sp</i>-9-(<i>o</i>-<i>tert</i>-Butylphenyl)-9-fluorenol with
 Thionyl Chloride
;
_journal_issue 8
_journal_name_full 'Acta Crystallographica Section C'
_journal_page_first 1173
_journal_page_last 1175
_journal_paper_doi 10.1107/S0108270198002911
_journal_volume 54
_journal_year 1998
_chemical_formula_moiety 'C23 H21 Cl1'
_chemical_formula_sum 'C23 H21 Cl'
_chemical_formula_weight 332.87
_chemical_melting_point 450.2(8)
_chemical_name_systematic
;
sp-9-[o-(\b-Chloro-\a,\a-dimethylethyl)phenyl]fluorene
;
_space_group_IT_number 2
_symmetry_cell_setting triclinic
_symmetry_space_group_name_Hall '-P 1'
_symmetry_space_group_name_H-M 'P -1'
_cell_angle_alpha 104.542(19)
_cell_angle_beta 96.133(17)
_cell_angle_gamma 86.504(18)
_cell_formula_units_Z 2
_cell_length_a 9.0116(17)
_cell_length_b 12.073(3)
_cell_length_c 8.4305(18)
_cell_measurement_reflns_used 25
_cell_measurement_temperature 296
_cell_measurement_theta_max 17.5
_cell_measurement_theta_min 12.7
_cell_volume 882.2(3)
_computing_cell_refinement 'MSC/AFC Diffractometer Control Software'
_computing_data_collection
;
MSC/AFC Diffractometer Control Software
(Molecular Structure Corporation, 1996)
;
_computing_data_reduction 'PROCESS in TEXSAN (Molecular Structure Corporation, 1995)'
_computing_molecular_graphics 'ORTEP (Johnson, 1965) in TEXSAN'
_computing_publication_material 'TEXSAN, SHELXL97 and PLATON (Spek, 1990)'
_computing_structure_refinement 'LS in TEXSAN and SHELXL97 (Sheldrick, 1997)'
_computing_structure_solution 'SHELXS86 (Sheldrick, 1985) in TEXSAN'
_diffrn_ambient_temperature 296
_diffrn_measurement_device_type 'Rigaku AFC-5S'
_diffrn_measurement_method '\w/2\q scans (rate 6\% min^-1^ in \w)'
_diffrn_radiation_monochromator graphite
_diffrn_radiation_source 'X-ray tube'
_diffrn_radiation_type 'Mo K\a'
_diffrn_radiation_wavelength 0.71069
_diffrn_reflns_av_R_equivalents 0.026
_diffrn_reflns_limit_h_max 10
_diffrn_reflns_limit_h_min -10
_diffrn_reflns_limit_k_max 14
_diffrn_reflns_limit_k_min -14
_diffrn_reflns_limit_l_max 10
_diffrn_reflns_limit_l_min -10
_diffrn_reflns_number 6224
_diffrn_reflns_theta_max 25
_diffrn_reflns_theta_min 2.27
_diffrn_standards_decay_% 0.50
_diffrn_standards_interval_count 100
_diffrn_standards_number 3
_exptl_absorpt_coefficient_mu 0.217
_exptl_absorpt_correction_type none
_exptl_crystal_colour colorless
_exptl_crystal_density_diffrn 1.253
_exptl_crystal_density_method 'not measured'
_exptl_crystal_description prism
_exptl_crystal_F_000 352
_exptl_crystal_size_max 0.38
_exptl_crystal_size_mid 0.35
_exptl_crystal_size_min 0.34
_refine_diff_density_max 0.154
_refine_diff_density_min -0.195
_refine_ls_extinction_coef 0.030(3)
_refine_ls_extinction_method SHELXL97
_refine_ls_goodness_of_fit_ref 1.008
_refine_ls_hydrogen_treatment 'H atoms riding'
_refine_ls_matrix_type full
_refine_ls_number_parameters 220
_refine_ls_number_reflns 3112
_refine_ls_number_restraints 0
_refine_ls_restrained_S_all 1.008
_refine_ls_R_factor_all 0.069
_refine_ls_R_factor_gt 0.035
_refine_ls_shift/su_max 0.000
_refine_ls_shift/su_mean 0.000
_refine_ls_structure_factor_coef Fsqd
_refine_ls_weighting_details 'w = 1/[\s^2^(Fo^2^)+(0.0363P)^2^+0.1931P] where P = (Fo^2^+2Fc^2^)/3'
_refine_ls_weighting_scheme calc
_refine_ls_wR_factor_ref 0.094
_reflns_number_gt 2142
_reflns_number_total 3112
_reflns_threshold_expression I>2\s(I)
_cod_data_source_file fg1442.cif
_cod_data_source_block fg1442
_cod_depositor_comments
;
The following automatic conversions were performed:

'_chemical_melting_point' value '449.5-451.0' was changed to
'450.2(8)' - the average value was taken and precision was estimated.

Automatic conversion script
Id: cif_fix_values 1646 2011-03-28 12:23:43Z adriana 

The following automatic conversions were performed:

'_chemical_melting_point' value '449.5-451.0' was changed to
'450.2(8)' - the average value was taken and precision was estimated.

Automatic conversion script
Id: cif_fix_values 1715 2011-07-08 13:25:40Z adriana 
;
_cod_original_formula_sum 'C23 H21 Cl1'
_cod_database_code 2007523

loop_
_symmetry_equiv_pos_as_xyz
'x, y, z'
'-x, -y, -z'

loop_
_atom_site_label
_atom_site_fract_x
_atom_site_fract_y
_atom_site_fract_z
_atom_site_U_iso_or_equiv
_atom_site_adp_type
_atom_site_calc_flag
_atom_site_refinement_flags
_atom_site_occupancy
_atom_site_disorder_assembly
_atom_site_disorder_group
_atom_site_type_symbol
Cl1 .02156(6) .30496(5) .05993(7) .0694(2) Uani d . 1 . . Cl
C1 .2332(2) .39925(16) .5068(2) .0460(5) Uani d . 1 . . C
C2 .1996(2) .47697(16) .6519(3) .0519(5) Uani d . 1 . . C
C3 .3093(2) .51139(16) .7791(3) .0529(5) Uani d . 1 . . C
C4 .4543(2) .46899(16) .7664(2) .0471(5) Uani d . 1 . . C
C4a .4895(2) .39160(15) .6218(2) .0383(4) Uani d . 1 . . C
C4b .6305(2) .33332(15) .5724(2) .0400(4) Uani d . 1 . . C
C5 .7724(2) .33676(19) .6565(3) .0548(5) Uani d . 1 . . C
C6 .8876(2) .2739(2) .5780(3) .0635(6) Uani d . 1 . . C
C7 .8656(2) .2081(2) .4181(3) .0604(6) Uani d . 1 . . C
C8 .7238(2) .20386(17) .3332(3) .0494(5) Uani d . 1 . . C
C8a .60714(19) .26598(15) .4114(2) .0380(4) Uani d . 1 . . C
C9 .44481(18) .27844(14) .3447(2) .0354(4) Uani d . 1 . . C
C9a .37856(19) .35789(14) .4917(2) .0361(4) Uani d . 1 . . C
C1' .36381(18) .16628(14) .2777(2) .0340(4) Uani d . 1 . . C
C2' .29043(18) .12908(14) .1182(2) .0349(4) Uani d . 1 . . C
C3' .2138(2) .02687(16) .0852(2) .0434(5) Uani d . 1 . . C
C4' .2118(2) -.03739(16) .1992(3) .0489(5) Uani d . 1 . . C
C5' .2864(2) -.00164(17) .3524(3) .0492(5) Uani d . 1 . . C
C6' .3609(2) .09905(16) .3896(2) .0435(5) Uani d . 1 . . C
C7' .2917(2) .19240(15) -.0193(2) .0395(4) Uani d . 1 . . C
C8' .2153(2) .12624(19) -.1854(2) .0571(6) Uani d . 1 . . C
C9' .2133(2) .31103(17) .0251(2) .0478(5) Uani d . 1 . . C
C10' .4536(2) .20853(18) -.0533(2) .0535(5) Uani d . 1 . . C
H1 .1589 .3756 .4214 .055 Uiso calc R 1 . . H
H2 .1023 .5059 .6632 .062 Uiso calc R 1 . . H
H3 .2852 .5640 .8748 .063 Uiso calc R 1 . . H
H4 .5275 .4918 .8533 .057 Uiso calc R 1 . . H
H5 .7890 .3808 .7640 .066 Uiso calc R 1 . . H
H6 .9826 .2757 .6337 .076 Uiso calc R 1 . . H
H7 .9453 .1668 .3673 .073 Uiso calc R 1 . . H
H8 .7079 .1599 .2256 .059 Uiso calc R 1 . . H
H9 .4412 .3185 .2566 .042 Uiso calc R 1 . . H
H3' .1621 .0013 -.0179 .052 Uiso calc R 1 . . H
H4' .1599 -.1049 .1721 .059 Uiso calc R 1 . . H
H5' .2867 -.0447 .4297 .059 Uiso calc R 1 . . H
H6' .4114 .1233 .4937 .052 Uiso calc R 1 . . H
H8'a .1137 .1134 -.1726 .086 Uiso calc R 1 . . H
H8'b .2675 .0540 -.2214 .086 Uiso calc R 1 . . H
H8'c .2172 .1701 -.2656 .086 Uiso calc R 1 . . H
H9'a .2184 .3483 -.0634 .057 Uiso calc R 1 . . H
H9'b .2659 .3572 .1236 .057 Uiso calc R 1 . . H
H10'a .4513 .2445 -.1430 .080 Uiso calc R 1 . . H
H10'b .5049 .1352 -.0814 .080 Uiso calc R 1 . . H
H10'c .5048 .2558 .0434 .080 Uiso calc R 1 . . H

loop_
_atom_site_aniso_label
_atom_site_aniso_U_11
_atom_site_aniso_U_22
_atom_site_aniso_U_33
_atom_site_aniso_U_12
_atom_site_aniso_U_13
_atom_site_aniso_U_23
Cl1 .0472(3) .0802(4) .0689(4) .0176(3) .0036(3) .0018(3)
C1 .0410(11) .0460(11) .0485(12) -.0025(8) .0013(9) .0079(9)
C2 .0539(12) .0423(11) .0595(13) .0046(9) .0146(11) .0101(10)
C3 .0722(15) .0385(11) .0472(12) -.0032(10) .0171(11) .0041(9)
C4 .0637(13) .0411(11) .0362(10) -.0148(9) -.0019(9) .0086(9)
C4a .0458(11) .0329(10) .0386(10) -.0088(8) .0006(8) .0129(8)
C4b .0422(10) .0385(10) .0431(11) -.0094(8) -.0024(8) .0183(9)
C5 .0480(12) .0613(14) .0576(13) -.0137(10) -.0113(10) .0234(11)
C6 .0386(12) .0724(16) .0883(18) -.0086(11) -.0126(12) .0420(14)
C7 .0411(12) .0618(14) .0869(18) .0048(10) .0112(11) .0336(13)
C8 .0470(12) .0467(12) .0580(13) .0014(9) .0103(10) .0180(10)
C8a .0373(10) .0367(10) .0442(11) -.0065(8) .0029(8) .0170(8)
C9 .0386(10) .0358(10) .0326(9) -.0040(7) .0011(8) .0103(8)
C9a .0417(10) .0301(9) .0374(10) -.0068(7) .0014(8) .0098(8)
C1' .0325(9) .0351(10) .0348(10) -.0015(7) .0051(7) .0082(8)
C2' .0313(9) .0363(10) .0357(10) .0019(7) .0062(7) .0057(8)
C3' .0386(10) .0429(11) .0427(11) -.0044(8) .0016(8) -.0004(9)
C4' .0483(12) .0364(10) .0627(13) -.0103(8) .0107(10) .0094(10)
C5' .0547(12) .0463(12) .0541(13) -.0062(10) .0110(10) .0226(10)
C6' .0502(11) .0451(11) .0378(10) -.0062(9) .0039(9) .0143(9)
C7' .0410(10) .0446(11) .0326(10) .0030(8) .0035(8) .0099(8)
C8' .0662(14) .0641(14) .0362(11) .0069(11) .0011(10) .0070(10)
C9' .0483(11) .0508(12) .0447(11) .0047(9) .0004(9) .0155(9)
C10' .0531(12) .0654(14) .0478(12) .0062(10) .0169(10) .0219(11)

loop_
_atom_type_symbol
_atom_type_description
_atom_type_scat_dispersion_real
_atom_type_scat_dispersion_imag
_atom_type_scat_source
C C 0.0033 0.0016 'International Tables Vol C Tables 4.2.6.8 and 6.1.1.4'
Cl Cl 0.1484 0.1585 'International Tables Vol C Tables 4.2.6.8 and 6.1.1.4'
H H 0.0000 0.0000 'International Tables Vol C Tables 4.2.6.8 and 6.1.1.4'

loop_
_geom_angle_atom_site_label_1
_geom_angle_atom_site_label_2
_geom_angle_atom_site_label_3
_geom_angle
_geom_angle_publ_flag
C1' C2' C7' 124.25(15) yes
C3' C2' C7' 119.13(16) yes
C2' C1' C9 125.76(15) yes
C6' C1' C9 115.04(15) yes
C9' C7' C10' 108.03(16) yes
C9' C7' C8' 107.43(15) yes
C9a C1 C2 118.87(18) no
C6' C1' C2' 119.17(16) no
C3 C2 C1 120.61(19) no
C3' C2' C1' 116.61(16) no
C2 C3 C4 120.96(19) no
C4' C3' C2' 122.87(18) no
C4 C4a C9a 120.04(17) no
C4 C4a C4b 131.52(17) no
C9a C4a C4b 108.44(16) no
C3 C4 C4a 119.02(18) no
C5' C4' C3' 119.90(18) no
C5 C4b C8a 119.88(18) no
C5 C4b C4a 131.11(18) no
C8a C4b C4a 109.01(15) no
C4' C5' C6' 118.76(18) no
C6 C5 C4b 118.9(2) no
C5' C6' C1' 122.66(18) no
C5 C6 C7 121.5(2) no
C9' C7' C2' 111.76(15) no
C8' C7' C2' 112.92(16) no
C8' C7' C10' 105.31(15) no
C2' C7' C10' 111.05(14) no
C6 C7 C8 120.0(2) no
C8a C8 C7 118.9(2) no
C8 C8a C4b 120.82(17) no
C8 C8a C9 129.02(17) no
C4b C8a C9 110.11(15) no
C1 C9a C4a 120.47(17) no
C1 C9a C9 129.01(16) no
C4a C9a C9 110.48(15) no
C7' C9' Cl1 112.92(14) no
C9a C9 C8a 101.87(13) no
C9a C9 C1' 113.88(14) no
C8a C9 C1' 115.30(14) no
C7' C10' H10'a 109.5 no
C7' C10' H10'b 109.5 no
H10'a C10' H10'b 109.5 no
C7' C10' H10'c 109.5 no
H10'a C10' H10'c 109.5 no
H10'b C10' H10'c 109.5 no
C2' C3' H3' 118.6 no
C2 C1 H1 120.6 no
C3 C2 H2 119.7 no
C1 C2 H2 119.7 no
C9a C1 H1 120.6 no
C2 C3 H3 119.5 no
C4 C3 H3 119.5 no
C4' C3' H3' 118.6 no
C3 C4 H4 120.5 no
C4a C4 H4 120.5 no
C5' C4' H4' 120.1 no
C3' C4' H4' 120.1 no
C4' C5' H5' 120.6 no
C6' C5' H5' 120.6 no
C6 C5 H5 120.6 no
C4b C5 H5 120.6 no
C5' C6' H6' 118.7 no
C1' C6' H6' 118.7 no
C5 C6 H6 119.2 no
C7 C6 H6 119.2 no
C6 C7 H7 120.0 no
C8 C7 H7 120.0 no
C8a C8 H8 120.5 no
C7 C8 H8 120.5 no
C7' C8' H8'a 109.5 no
C7' C8' H8'b 109.5 no
H8'a C8' H8'b 109.5 no
C7' C8' H8'c 109.5 no
H8'a C8' H8'c 109.5 no
H8'b C8' H8'c 109.5 no
C7' C9' H9'a 109.0 no
Cl1 C9' H9'a 109.0 no
C7' C9' H9'b 109.0 no
Cl1 C9' H9'b 109.0 no
H9'a C9' H9'b 107.8 no
C9a C9 H9 108.5 no
C8a C9 H9 108.5 no
C1' C9 H9 108.5 no

loop_
_geom_bond_atom_site_label_1
_geom_bond_atom_site_label_2
_geom_bond_site_symmetry_2
_geom_bond_distance
_geom_bond_publ_flag
Cl1 C9' . 1.792(2) yes
C1' C9 . 1.528(2) yes
C2' C7' . 1.542(2) yes
C7' C9' . 1.535(3) yes
C7' C8' . 1.540(3) yes
C7' C10' . 1.549(3) yes
C1 C9a . 1.381(2) no
C1 C2 . 1.392(3) no
C1' C6' . 1.394(2) no
C1' C2' . 1.411(2) no
C2 C3 . 1.378(3) no
C2' C3' . 1.403(2) no
C3 C4 . 1.379(3) no
C3' C4' . 1.380(3) no
C4a C4 . 1.391(3) no
C4a C9a . 1.400(2) no
C4a C4b . 1.463(3) no
C4' C5' . 1.369(3) no
C4b C5 . 1.392(3) no
C4b C8a . 1.397(3) no
C5' C6' . 1.375(3) no
C5 C6 . 1.375(3) no
C6 C7 . 1.383(3) no
C7 C8 . 1.394(3) no
C8 C8a . 1.380(3) no
C8a C9 . 1.523(2) no
C9a C9 . 1.518(2) no
C1 H1 . .9300 no
C2 H2 . .9300 no
C3 H3 . .9300 no
C3' H3' . .9300 no
C4 H4 . .9300 no
C4' H4' . .9300 no
C5' H5' . .9300 no
C5 H5 . .9300 no
C6' H6' . .9300 no
C6 H6 . .9300 no
C7 H7 . .9300 no
C8 H8 . .9300 no
C8' H8'a . .9600 no
C8' H8'b . .9600 no
C8' H8'c . .9600 no
C9' H9'a . .9700 no
C9' H9'b . .9700 no
C9 H9 . .9800 no
C10' H10'a . .9600 no
C10' H10'b . .9600 no
C10' H10'c . .9600 no

loop_
_geom_torsion_atom_site_label_1
_geom_torsion_atom_site_label_2
_geom_torsion_atom_site_label_3
_geom_torsion_atom_site_label_4
_geom_torsion
_geom_torsion_publ_flag
C4b C8a C9 C1' -126.03(16) yes
C8 C8a C9 C1' 56.6(2) yes
C1' C9 C9a C1 -54.2(2) yes
C9 C1' C2' C7' 5.2(3) yes
C9 C1' C6' C5' 176.66(17) yes
C6' C1' C2' C3' 2.2(2) yes
C9a C1 C2 C3 -0.5(3) no
C9 C1' C2' C3' -175.63(15) no
C6' C1' C2' C7' -176.93(16) no
C1 C2 C3 C4 -0.6(3) no
C1' C2' C3' C4' -1.7(3) no
C7' C2' C3' C4' 177.49(17) no
C2 C3 C4 C4a 0.9(3) no
C9a C4a C4 C3 0.1(3) no
C4b C4a C4 C3 179.68(17) no
C2' C3' C4' C5' 0.2(3) no
C4 C4a C4b C5 0.9(3) no
C9a C4a C4b C5 -179.45(18) no
C4 C4a C4b C8a -178.41(18) no
C9a C4a C4b C8a 1.24(19) no
C3' C4' C5' C6' 0.7(3) no
C8a C4b C5 C6 0.5(3) no
C4a C4b C5 C6 -178.72(18) no
C4' C5' C6' C1' -0.1(3) no
C2' C1' C6' C5' -1.4(3) no
C4b C5 C6 C7 0.2(3) no
C3' C2' C7' C9' 116.52(18) no
C1' C2' C7' C9' -64.3(2) no
C3' C2' C7' C8' -4.7(2) no
C1' C2' C7' C8' 174.39(16) no
C3' C2' C7' C10' -122.76(17) no
C1' C2' C7' C10' 56.4(2) no
C5 C6 C7 C8 -0.4(3) no
C6 C7 C8 C8a -0.1(3) no
C7 C8 C8a C4b 0.8(3) no
C7 C8 C8a C9 177.95(17) no
C5 C4b C8a C8 -1.0(3) no
C4a C4b C8a C8 178.38(16) no
C5 C4b C8a C9 -178.69(16) no
C4a C4b C8a C9 0.72(19) no
C2 C1 C9a C4a 1.5(3) no
C2 C1 C9a C9 -176.40(17) no
C4 C4a C9a C1 -1.3(3) no
C4b C4a C9a C1 179.05(15) no
C4 C4a C9a C9 176.98(15) no
C4b C4a C9a C9 -2.71(19) no
C8' C7' C9' Cl1 64.54(18) no
C2' C7' C9' Cl1 -59.85(18) no
C10' C7' C9' Cl1 177.69(13) no
C1 C9a C9 C8a -178.98(17) no
C4a C9a C9 C8a 2.97(18) no
C4a C9a C9 C1' 127.76(15) no
C8 C8a C9 C9a -179.60(17) no
C4b C8a C9 C9a -2.19(18) no
C6' C1' C9 C9a -59.6(2) no
C2' C1' C9 C9a 118.29(18) no
C6' C1' C9 C8a 57.6(2) no
C2' C1' C9 C8a -124.44(18) no

loop_
_cod_related_entry_id
_cod_related_entry_database
_cod_related_entry_code
1 ChemSpider 21136941
